data_7114185
loop_
_publ_author_name
'Chiu, Sheng-Hsien'
'Rowan, Stuart J.'
'Cantrill, Stuart J.'
'Stoddart, J. Fraser'
'White, Andrew J. P.'
'Williams, David J.'

_publ_section_title
;
 An hermaphroditic [c2]daisy chain
;
_journal_issue 24
_journal_name_full 'Chemical Communications'
_journal_page_first 2948
_journal_paper_doi 10.1039/b206675k
_journal_year 2002
_chemical_formula_sum 'C101 H142 Cl10 F12 N2 O16 P2'
_chemical_formula_weight 2284.61
_chemical_name_systematic
; 
? 
;
_space_group_IT_number 2
_symmetry_cell_setting triclinic
_symmetry_space_group_name_Hall '-P 1'
_symmetry_space_group_name_H-M 'P -1'
_atom_sites_solution_hydrogens geom
_atom_sites_solution_primary direct
_atom_sites_solution_secondary difmap
_audit_creation_method SHELXL
_cell_angle_alpha 60.649(10)
_cell_angle_beta 81.707(10)
_cell_angle_gamma 65.076(10)
_cell_formula_units_Z 1
_cell_length_a 14.4470(13)
_cell_length_b 15.840(3)
_cell_length_c 15.965(2)
_cell_measurement_reflns_used 25
_cell_measurement_temperature 203(2)
_cell_measurement_theta_max 22.38
_cell_measurement_theta_min 10.56
_cell_volume 2878.9(8)
_computing_cell_refinement 'Siemens XSCANS'
_computing_data_collection 'Siemens XSCANS'
_computing_data_reduction 'Siemens SHELXTL'
_computing_molecular_graphics 'Siemens SHELXTL'
_computing_publication_material 'Siemens SHELXTL'
_computing_structure_refinement 'SHELXL-93 (Sheldrick, 1993)'
_computing_structure_solution 'SHELXS-86 (Sheldrick, 1990)'
_diffrn_ambient_temperature 203(2)
_diffrn_measurement_device 'Siemens P4'
_diffrn_measurement_method '\w scans'
_diffrn_radiation_monochromator graphite
_diffrn_radiation_source 'fine-focus sealed tube'
_diffrn_radiation_type CuK\a
_diffrn_radiation_wavelength 1.54178
_diffrn_reflns_av_R_equivalents 0.0618
_diffrn_reflns_av_sigmaI/netI 0.0444
_diffrn_reflns_limit_h_max 14
_diffrn_reflns_limit_h_min -15
_diffrn_reflns_limit_k_max 15
_diffrn_reflns_limit_k_min -14
_diffrn_reflns_limit_l_max 17
_diffrn_reflns_limit_l_min -17
_diffrn_reflns_number 8270
_diffrn_reflns_theta_max 59.99
_diffrn_reflns_theta_min 3.19
_diffrn_standards_interval_count 97
_diffrn_standards_number 3
_exptl_absorpt_coefficient_mu 3.144
_exptl_absorpt_correction_type none
_exptl_crystal_colour Clear
_exptl_crystal_density_diffrn 1.318
_exptl_crystal_description 'platy needles'
_exptl_crystal_F_000 1198
_exptl_crystal_size_max 1.00
_exptl_crystal_size_mid 0.32
_exptl_crystal_size_min 0.12
_refine_diff_density_max 0.677
_refine_diff_density_min -0.749
_refine_diff_density_rms 0.092
_refine_ls_extinction_coef 0.0035(6)
_refine_ls_extinction_expression Fc^*^=kFc[1+0.001xFc^2^\l^3^/sin(2\q)]^-1/4^
_refine_ls_extinction_method SHELXL
_refine_ls_goodness_of_fit_all 1.047
_refine_ls_goodness_of_fit_obs 1.082
_refine_ls_matrix_type full
_refine_ls_number_parameters 670
_refine_ls_number_reflns 7295
_refine_ls_number_restraints 14
_refine_ls_restrained_S_all 1.109
_refine_ls_restrained_S_obs 1.087
_refine_ls_R_factor_all 0.1174
_refine_ls_R_factor_obs 0.0910
_refine_ls_shift/esd_max 0.002
_refine_ls_shift/esd_mean 0.000
_refine_ls_structure_factor_coef Fsqd
_refine_ls_weighting_details 'w=1/[\s^2^(Fo^2^)+(0.1827P)^2^+2.9719P] where P=(Fo^2^+2Fc^2^)/3'
_refine_ls_weighting_scheme calc
_refine_ls_wR_factor_all 0.2929
_refine_ls_wR_factor_obs 0.2470
_reflns_number_observed 5927
_reflns_number_total 7894
_reflns_observed_criterion >2sigma(I)
_cod_data_source_file b206675k.txt
_cod_data_source_block FS0006
_cod_depositor_comments
;
The following automatic conversions were performed:

'_symmetry_cell_setting' value 'Triclinic' changed to 'triclinic'
according to
/usr/data/users/saulius/automatic-downloads/retrospective/RSC/lib/dictionaries/cif_core.dic
dictionary named 'cif_core.dic' version 2.4.2 from 2011-04-26.

Automatic conversion script
Id: cif_fix_values 2281 2013-09-26 08:29:07Z andrius 

The following automatic conversions were performed:

'_refine_ls_weighting_scheme' value 'calc
w=1/[\s^2^(Fo^2^)+(0.1827P)^2^+2.9719P] where P=(Fo^2^+2Fc^2^)/3' was
changed to 'calc'. New tag '_refine_ls_weighting_details' was
created. The value of the new tag was set to
'w=1/[\s^2^(Fo^2^)+(0.1827P)^2^+2.9719P] where P=(Fo^2^+2Fc^2^)/3'.

Automatic conversion script
Id: cif_fix_values 3143 2015-03-26 13:38:13Z robertas 
;
_cod_original_cell_volume 2879.0(7)
_cod_original_sg_symbol_H-M P-1
_cod_database_code 7114185

loop_
_symmetry_equiv_pos_as_xyz
'x, y, z'
'-x, -y, -z'

loop_
_atom_site_aniso_label
_atom_site_aniso_U_11
_atom_site_aniso_U_22
_atom_site_aniso_U_33
_atom_site_aniso_U_23
_atom_site_aniso_U_13
_atom_site_aniso_U_12
O1 0.041(2) 0.033(2) 0.042(2) -0.0125(14) 0.0123(13) -0.0176(14)
C2 0.049(3) 0.035(3) 0.035(2) -0.013(2) 0.009(2) -0.014(2)
C3 0.051(3) 0.034(3) 0.042(2) -0.016(2) 0.013(2) -0.018(2)
O4 0.048(2) 0.031(2) 0.041(2) -0.0175(13) 0.0178(14) -0.0195(14)
C5 0.043(3) 0.045(3) 0.048(3) -0.024(2) 0.005(2) -0.010(2)
C6 0.048(3) 0.028(2) 0.038(2) -0.012(2) -0.001(2) -0.004(2)
O7 0.051(2) 0.024(2) 0.038(2) -0.0135(13) -0.0042(13) -0.0046(14)
C8 0.054(3) 0.029(2) 0.046(3) -0.020(2) 0.005(2) -0.014(2)
C9 0.052(3) 0.037(3) 0.046(3) -0.022(2) 0.008(2) -0.022(2)
O10 0.039(2) 0.041(2) 0.044(2) -0.0115(14) 0.0027(13) -0.0193(15)
C11 0.034(2) 0.040(3) 0.035(2) -0.021(2) 0.005(2) -0.013(2)
C12 0.029(2) 0.041(2) 0.038(2) -0.024(2) 0.008(2) -0.015(2)
C13 0.029(2) 0.037(2) 0.038(2) -0.024(2) 0.013(2) -0.011(2)
C14 0.030(2) 0.040(3) 0.042(2) -0.019(2) 0.005(2) -0.012(2)
C15 0.028(2) 0.052(3) 0.039(2) -0.029(2) 0.008(2) -0.015(2)
C16 0.037(2) 0.046(3) 0.044(2) -0.027(2) 0.009(2) -0.022(2)
O17 0.030(2) 0.037(2) 0.052(2) -0.0227(14) 0.0102(13) -0.0161(13)
C18 0.040(2) 0.033(2) 0.040(2) -0.015(2) 0.010(2) -0.014(2)
C19 0.044(3) 0.033(2) 0.043(2) -0.018(2) 0.010(2) -0.013(2)
O20 0.057(2) 0.028(2) 0.033(2) -0.0103(13) 0.0098(14) -0.0139(15)
C21 0.053(3) 0.038(3) 0.040(2) -0.014(2) 0.010(2) -0.019(2)
C22 0.065(3) 0.030(2) 0.041(2) -0.014(2) 0.010(2) -0.022(2)
O23 0.046(2) 0.027(2) 0.041(2) -0.0159(13) 0.0138(14) -0.0096(14)
C24 0.056(3) 0.029(2) 0.047(3) -0.020(2) 0.011(2) -0.005(2)
C25 0.041(3) 0.035(3) 0.053(3) -0.018(2) 0.011(2) 0.000(2)
O26 0.033(2) 0.034(2) 0.050(2) -0.0205(14) 0.0129(13) -0.0111(13)
C27 0.037(2) 0.048(3) 0.045(2) -0.031(2) 0.019(2) -0.020(2)
C28 0.032(3) 0.071(4) 0.062(3) -0.039(3) 0.016(2) -0.017(3)
C29 0.046(3) 0.100(5) 0.072(4) -0.056(4) 0.029(3) -0.045(3)
C30 0.065(4) 0.083(5) 0.070(4) -0.047(4) 0.038(3) -0.053(4)
C31 0.054(3) 0.058(3) 0.054(3) -0.032(3) 0.026(2) -0.034(3)
C32 0.041(3) 0.042(3) 0.045(2) -0.027(2) 0.021(2) -0.021(2)
C33 0.036(2) 0.057(3) 0.044(2) -0.027(2) 0.004(2) -0.020(2)
C34 0.041(3) 0.087(4) 0.084(4) -0.061(4) 0.004(3) -0.022(3)
C35 0.030(2) 0.065(3) 0.059(3) -0.044(3) 0.011(2) -0.020(2)
C36 0.036(2) 0.052(3) 0.048(3) -0.027(2) -0.004(2) -0.009(2)
C37 0.040(3) 0.039(3) 0.042(2) -0.019(2) 0.007(2) -0.017(2)
C38 0.029(2) 0.033(2) 0.034(2) -0.022(2) 0.008(2) -0.013(2)
C39 0.034(2) 0.034(2) 0.051(3) -0.020(2) 0.004(2) -0.016(2)
C40 0.042(3) 0.049(3) 0.065(3) -0.029(3) 0.009(2) -0.026(2)
C41 0.030(2) 0.030(2) 0.041(2) -0.023(2) 0.010(2) -0.012(2)
N42 0.029(2) 0.028(2) 0.032(2) -0.0180(15) 0.0092(14) -0.0118(15)
C43 0.027(2) 0.031(2) 0.041(2) -0.022(2) 0.008(2) -0.012(2)
C44 0.033(2) 0.031(2) 0.035(2) -0.018(2) 0.006(2) -0.015(2)
C45 0.038(2) 0.033(2) 0.034(2) -0.018(2) 0.011(2) -0.018(2)
C46 0.046(3) 0.033(2) 0.039(2) -0.019(2) 0.009(2) -0.021(2)
C47 0.045(3) 0.041(3) 0.051(3) -0.034(2) 0.016(2) -0.021(2)
C48 0.040(2) 0.043(3) 0.043(2) -0.030(2) 0.016(2) -0.021(2)
C49 0.037(2) 0.037(2) 0.039(2) -0.020(2) 0.012(2) -0.021(2)
C50 0.071(3) 0.041(3) 0.050(3) -0.027(2) 0.024(2) -0.037(3)
C51 0.109(5) 0.049(3) 0.051(3) -0.017(3) 0.023(3) -0.051(4)
C52 0.099(5) 0.057(4) 0.082(4) -0.047(3) 0.037(4) -0.052(4)
C53 0.062(3) 0.071(4) 0.076(4) -0.046(3) 0.034(3) -0.048(3)
C54 0.050(3) 0.070(4) 0.051(3) -0.044(3) 0.024(2) -0.036(3)
C55 0.102(5) 0.148(7) 0.071(4) -0.081(5) 0.045(4) -0.089(6)
C56 0.172(9) 0.110(6) 0.075(5) -0.063(5) 0.079(6) -0.096(7)
C57 0.053(4) 0.199(11) 0.099(6) -0.106(7) 0.023(4) -0.013(5)
P10 0.0580(10) 0.0288(8) 0.0964(13) -0.0014(8) 0.0360(9) -0.0037(7)
F11 0.162(5) 0.034(2) 0.173(6) -0.028(3) 0.083(5) -0.019(3)
F12 0.096(3) 0.058(2) 0.097(3) -0.021(2) 0.026(2) -0.020(2)
F13 0.089(3) 0.054(2) 0.141(4) -0.003(2) 0.068(3) -0.017(2)
F14 0.072(3) 0.072(3) 0.125(4) 0.000(3) 0.013(3) -0.006(2)
F15 0.073(3) 0.086(3) 0.101(3) -0.016(2) 0.041(2) -0.033(2)
F16 0.061(2) 0.059(2) 0.150(4) -0.038(3) 0.005(2) -0.006(2)
C60 0.111(9) 0.244(19) 0.217(18) -0.126(16) 0.001(10) -0.070(11)
Cl1 0.244(6) 0.367(10) 0.317(8) -0.151(8) 0.024(6) -0.214(7)
Cl2 0.145(3) 0.238(5) 0.196(4) -0.076(4) -0.005(3) -0.100(3)
C70 0.162(14) 0.245(21) 0.278(23) -0.203(20) 0.002(15) -0.056(14)
Cl3 0.112(2) 0.119(2) 0.201(4) -0.014(2) -0.003(2) -0.039(2)
Cl4 0.227(7) 0.187(6) 0.184(6) -0.071(5) 0.028(5) -0.131(6)
C80 0.201(23) 0.202(23) 0.226(24) -0.091(17) 0.011(17) -0.080(17)
Cl5 0.243(9) 0.233(9) 0.256(9) -0.129(7) -0.032(7) -0.040(7)

loop_
_atom_site_label
_atom_site_type_symbol
_atom_site_fract_x
_atom_site_fract_y
_atom_site_fract_z
_atom_site_U_iso_or_equiv
_atom_site_thermal_displace_type
_atom_site_occupancy
_atom_site_calc_flag
_atom_site_refinement_flags
_atom_site_disorder_group
O1 O 0.7557(2) 0.4155(2) 0.9280(2) 0.0414(8) Uani 1 d . .
C2 C 0.8230(4) 0.3208(4) 1.0079(3) 0.0438(11) Uani 1 d . .
H2A H 0.7827(4) 0.2984(4) 1.0631(3) 0.053 Uiso 1 calc R .
H2B H 0.8729(4) 0.3368(4) 1.0264(3) 0.053 Uiso 1 calc R .
C3 C 0.8788(4) 0.2317(4) 0.9850(3) 0.0442(11) Uani 1 d . .
H3A H 0.9208(4) 0.1678(4) 1.0421(3) 0.053 Uiso 1 calc R .
H3B H 0.8300(4) 0.2159(4) 0.9647(3) 0.053 Uiso 1 calc R .
O4 O 0.9419(3) 0.2636(2) 0.9096(2) 0.0408(8) Uani 1 d . .
C5 C 1.0291(4) 0.1786(4) 0.9055(4) 0.0475(12) Uani 1 d . .
H5A H 1.0659(4) 0.1313(4) 0.9696(4) 0.057 Uiso 1 calc R .
H5B H 1.0751(4) 0.2081(4) 0.8613(4) 0.057 Uiso 1 calc R .
C6 C 1.0070(4) 0.1143(4) 0.8740(3) 0.0442(12) Uani 1 d . .
H6A H 1.0712(4) 0.0586(4) 0.8727(3) 0.053 Uiso 1 calc R .
H6B H 0.9646(4) 0.0803(4) 0.9196(3) 0.053 Uiso 1 calc R .
O7 O 0.9548(3) 0.1810(2) 0.7806(2) 0.0413(8) Uani 1 d . .
C8 C 0.9583(4) 0.1233(4) 0.7334(3) 0.0433(11) Uani 1 d . .
H8A H 0.9316(4) 0.0694(4) 0.7739(3) 0.052 Uiso 1 calc R .
H8B H 1.0292(4) 0.0875(4) 0.7221(3) 0.052 Uiso 1 calc R .
C9 C 0.8946(4) 0.1996(4) 0.6393(3) 0.0432(11) Uani 1 d . .
H9A H 0.8925(4) 0.1616(4) 0.6067(3) 0.052 Uiso 1 calc R .
H9B H 0.8243(4) 0.2380(4) 0.6500(3) 0.052 Uiso 1 calc R .
O10 O 0.9412(2) 0.2720(3) 0.5819(2) 0.0442(8) Uani 1 d . .
C11 C 0.8842(3) 0.3637(4) 0.5022(3) 0.0357(10) Uani 1 d . .
C12 C 0.9176(3) 0.4438(4) 0.4678(3) 0.0337(10) Uani 1 d . .
H12A H 0.9760(3) 0.4331(4) 0.4975(3) 0.040 Uiso 1 calc R .
C13 C 0.8641(3) 0.5401(4) 0.3888(3) 0.0340(10) Uani 1 d . .
C14 C 0.7796(3) 0.5551(4) 0.3421(3) 0.0385(10) Uani 1 d . .
H14A H 0.7451(3) 0.6200(4) 0.2872(3) 0.046 Uiso 1 calc R .
C15 C 0.7466(3) 0.4736(4) 0.3772(3) 0.0377(10) Uani 1 d . .
C16 C 0.7989(3) 0.3777(4) 0.4576(3) 0.0384(10) Uani 1 d . .
H16A H 0.7769(3) 0.3225(4) 0.4819(3) 0.046 Uiso 1 calc R .
O17 O 0.9022(2) 0.6157(2) 0.3590(2) 0.0392(8) Uani 1 d . .
C18 C 0.8310(4) 0.7234(4) 0.3282(3) 0.0400(11) Uani 1 d . .
H18A H 0.7940(4) 0.7507(4) 0.2673(3) 0.048 Uiso 1 calc R .
H18B H 0.8690(4) 0.7665(4) 0.3163(3) 0.048 Uiso 1 calc R .
C19 C 0.7549(4) 0.7346(4) 0.4012(3) 0.0417(11) Uani 1 d . .
H19A H 0.7129(4) 0.8100(4) 0.3800(3) 0.050 Uiso 1 calc R .
H19B H 0.7094(4) 0.7012(4) 0.4058(3) 0.050 Uiso 1 calc R .
O20 O 0.8057(3) 0.6863(2) 0.4943(2) 0.0437(8) Uani 1 d . .
C21 C 0.8229(4) 0.7554(4) 0.5150(3) 0.0460(12) Uani 1 d . .
H21A H 0.8375(4) 0.8085(4) 0.4557(3) 0.055 Uiso 1 calc R .
H21B H 0.8832(4) 0.7150(4) 0.5609(3) 0.055 Uiso 1 calc R .
C22 C 0.7336(4) 0.8105(4) 0.5563(4) 0.0465(12) Uani 1 d . .
H22A H 0.7523(4) 0.8493(4) 0.5786(4) 0.056 Uiso 1 calc R .
H22B H 0.6764(4) 0.8615(4) 0.5068(4) 0.056 Uiso 1 calc R .
O23 O 0.7034(3) 0.7333(2) 0.6356(2) 0.0418(8) Uani 1 d . .
C24 C 0.6319(4) 0.7746(4) 0.6917(4) 0.0494(13) Uani 1 d . .
H24A H 0.5869(4) 0.8488(4) 0.6502(4) 0.059 Uiso 1 calc R .
H24B H 0.6685(4) 0.7717(4) 0.7408(4) 0.059 Uiso 1 calc R .
C25 C 0.5697(4) 0.7107(4) 0.7391(4) 0.0510(13) Uani 1 d . .
H25A H 0.5160(4) 0.7427(4) 0.7726(4) 0.061 Uiso 1 calc R .
H25B H 0.5369(4) 0.7093(4) 0.6905(4) 0.061 Uiso 1 calc R .
O26 O 0.6355(2) 0.6048(2) 0.8067(2) 0.0408(8) Uani 1 d . .
C27 C 0.5898(4) 0.5341(4) 0.8548(3) 0.0399(11) Uani 1 d . .
C28 C 0.4868(4) 0.5585(5) 0.8429(4) 0.0548(14) Uani 1 d . .
H28A H 0.4424(4) 0.6274(5) 0.7990(4) 0.066 Uiso 1 calc R .
C29 C 0.4494(5) 0.4808(6) 0.8960(5) 0.063(2) Uani 1 d . .
H29A H 0.3797(5) 0.4972(6) 0.8878(5) 0.076 Uiso 1 calc R .
C30 C 0.5138(5) 0.3806(6) 0.9601(5) 0.063(2) Uani 1 d . .
H30A H 0.4880(5) 0.3284(6) 0.9957(5) 0.076 Uiso 1 calc R .
C31 C 0.6172(4) 0.3553(5) 0.9728(4) 0.0516(13) Uani 1 d . .
H31A H 0.6614(4) 0.2865(5) 1.0171(4) 0.062 Uiso 1 calc R .
C32 C 0.6535(4) 0.4322(4) 0.9198(3) 0.0404(11) Uani 1 d . .
C33 C 0.6510(4) 0.4903(4) 0.3325(4) 0.0441(11) Uani 1 d . .
H33A H 0.6430(4) 0.5403(4) 0.2634(4) 0.053 Uiso 1 calc R .
H33B H 0.6573(4) 0.4229(4) 0.3399(4) 0.053 Uiso 1 calc R .
C34 C 0.5588(4) 0.5328(6) 0.3794(5) 0.062(2) Uani 1 d . .
H34A H 0.5475(4) 0.6051(6) 0.3621(5) 0.075 Uiso 1 calc R .
H34B H 0.5742(4) 0.4898(6) 0.4494(5) 0.075 Uiso 1 calc R .
C35 C 0.4604(3) 0.5355(5) 0.3549(4) 0.0451(12) Uani 1 d . .
C36 C 0.4392(4) 0.4468(4) 0.4053(4) 0.0471(12) Uani 1 d . .
H36A H 0.4894(4) 0.3832(4) 0.4504(4) 0.056 Uiso 1 calc R .
C37 C 0.3459(4) 0.4491(4) 0.3911(3) 0.0409(11) Uani 1 d . .
H37A H 0.3330(4) 0.3878(4) 0.4271(3) 0.049 Uiso 1 calc R .
C38 C 0.2713(3) 0.5418(3) 0.3238(3) 0.0297(9) Uani 1 d . .
C39 C 0.2932(4) 0.6290(4) 0.2689(4) 0.0392(10) Uani 1 d . .
H39A H 0.2451(4) 0.6908(4) 0.2201(4) 0.047 Uiso 1 calc R .
C40 C 0.3876(4) 0.6256(4) 0.2857(4) 0.0496(12) Uani 1 d . .
H40A H 0.4015(4) 0.6863(4) 0.2488(4) 0.059 Uiso 1 calc R .
C41 C 0.1663(3) 0.5478(3) 0.3122(3) 0.0316(9) Uani 1 d . .
H41A H 0.1403(3) 0.5189(3) 0.3758(3) 0.038 Uiso 1 calc R .
H41B H 0.1192(3) 0.6221(3) 0.2744(3) 0.038 Uiso 1 calc R .
N42 N 0.1693(3) 0.4873(3) 0.2631(2) 0.0286(8) Uani 1 d D .
H42A H 0.2120(34) 0.4183(12) 0.2946(37) 0.052(16) Uiso 1 d D .
H42B H 0.1972(30) 0.5074(33) 0.2061(15) 0.025(11) Uiso 1 d D .
C43 C 0.0659(3) 0.4955(3) 0.2455(3) 0.0313(9) Uani 1 d . .
H43A H 0.0299(3) 0.4832(3) 0.3045(3) 0.038 Uiso 1 calc R .
H43B H 0.0256(3) 0.5673(3) 0.1950(3) 0.038 Uiso 1 calc R .
C44 C 0.0737(3) 0.4170(3) 0.2155(3) 0.0312(9) Uani 1 d . .
C45 C 0.0239(3) 0.3501(3) 0.2651(3) 0.0339(10) Uani 1 d . .
H45A H -0.0151(3) 0.3561(3) 0.3160(3) 0.041 Uiso 1 calc R .
C46 C 0.0303(4) 0.2743(4) 0.2413(3) 0.0378(10) Uani 1 d . .
C47 C 0.0859(4) 0.2708(4) 0.1630(3) 0.0399(11) Uani 1 d . .
H47A H 0.0912(4) 0.2201(4) 0.1458(3) 0.048 Uiso 1 calc R .
C48 C 0.1338(4) 0.3394(4) 0.1092(3) 0.0374(10) Uani 1 d . .
C49 C 0.1272(3) 0.4112(4) 0.1367(3) 0.0363(10) Uani 1 d . .
H49A H 0.1595(3) 0.4577(4) 0.1017(3) 0.044 Uiso 1 calc R .
C50 C -0.0251(4) 0.2012(4) 0.2990(4) 0.0484(13) Uani 1 d . .
C51 C 0.0040(6) 0.1482(5) 0.4069(4) 0.067(2) Uani 1 d . .
H51A H -0.0118(6) 0.2022(5) 0.4256(4) 0.101 Uiso 1 calc R .
H51B H 0.0767(6) 0.1033(5) 0.4203(4) 0.101 Uiso 1 calc R .
H51C H -0.0344(6) 0.1055(5) 0.4431(4) 0.101 Uiso 1 calc R .
C52 C 0.0004(6) 0.1150(5) 0.2709(5) 0.068(2) Uani 1 d . .
H52A H -0.0177(6) 0.1476(5) 0.2026(5) 0.103 Uiso 1 calc R .
H52B H -0.0380(6) 0.0724(5) 0.3076(5) 0.103 Uiso 1 calc R .
H52C H 0.0731(6) 0.0702(5) 0.2848(5) 0.103 Uiso 1 calc R .
C53 C -0.1405(5) 0.2693(5) 0.2794(5) 0.060(2) Uani 1 d . .
H53A H -0.1574(5) 0.3243(5) 0.2970(5) 0.091 Uiso 1 calc R .
H53B H -0.1771(5) 0.2251(5) 0.3174(5) 0.091 Uiso 1 calc R .
H53C H -0.1601(5) 0.3015(5) 0.2115(5) 0.091 Uiso 1 calc R .
C54 C 0.1931(4) 0.3336(5) 0.0225(4) 0.0476(12) Uani 1 d . .
C55 C 0.1464(6) 0.3006(8) -0.0280(5) 0.084(2) Uani 1 d . .
H55A H 0.0751(6) 0.3492(8) -0.0480(5) 0.125 Uiso 1 calc R .
H55B H 0.1508(6) 0.2294(8) 0.0155(5) 0.125 Uiso 1 calc R .
H55C H 0.1829(6) 0.3017(8) -0.0843(5) 0.125 Uiso 1 calc R .
C56 C 0.1862(9) 0.4454(7) -0.0540(6) 0.104(3) Uani 1 d . .
H56A H 0.1151(9) 0.4929(7) -0.0766(6) 0.156 Uiso 1 calc R .
H56B H 0.2247(9) 0.4411(7) -0.1079(6) 0.156 Uiso 1 calc R .
H56C H 0.2144(9) 0.4720(7) -0.0254(6) 0.156 Uiso 1 calc R .
C57 C 0.3024(6) 0.2631(10) 0.0553(7) 0.117(4) Uani 1 d . .
H57A H 0.3287(6) 0.2879(10) 0.0874(7) 0.176 Uiso 1 calc R .
H57B H 0.3411(6) 0.2637(10) 0.0002(7) 0.176 Uiso 1 calc R .
H57C H 0.3090(6) 0.1914(10) 0.1000(7) 0.176 Uiso 1 calc R .
P10 P 0.71181(13) 0.07031(11) 0.24958(15) 0.0837(7) Uani 1 d . .
F11 F 0.7438(5) -0.0329(3) 0.2415(5) 0.150(3) Uani 1 d . .
F12 F 0.6206(4) 0.1357(3) 0.1668(3) 0.0979(15) Uani 1 d . .
F13 F 0.7885(4) 0.1024(3) 0.1707(4) 0.127(2) Uani 1 d . .
F14 F 0.8020(4) 0.0073(4) 0.3344(4) 0.122(2) Uani 1 d . .
F15 F 0.6349(3) 0.0372(4) 0.3266(4) 0.104(2) Uani 1 d . .
F16 F 0.6832(3) 0.1732(3) 0.2569(4) 0.102(2) Uani 1 d . .
C60 C 0.3522(11) -0.1219(16) 0.5104(14) 0.183(7) Uani 1 d . .
H60A H 0.3690(11) -0.1812(16) 0.5763(14) 0.220 Uiso 1 calc R .
H60B H 0.3084(11) -0.0578(16) 0.5155(14) 0.220 Uiso 1 calc R .
Cl1 Cl 0.2844(6) -0.1393(7) 0.4566(6) 0.281(4) Uani 1 d . .
Cl2 Cl 0.4610(3) -0.1099(4) 0.4695(4) 0.195(2) Uani 1 d . .
C70 C 0.6646(13) 0.0792(16) -0.0100(16) 0.200(8) Uani 1 d . .
H70A H 0.5973(13) 0.1334(16) -0.0430(16) 0.240 Uiso 0.65 calc PR 1
H70B H 0.6811(13) 0.0947(16) 0.0370(16) 0.240 Uiso 0.65 calc PR 1
H70C H 0.6637(13) 0.1194(16) 0.0198(16) 0.240 Uiso 0.35 d PR 2
H70D H 0.6781(13) 0.0078(16) 0.0390(16) 0.240 Uiso 0.35 d PR 2
Cl3 Cl 0.7510(3) 0.0812(3) -0.0881(3) 0.175(2) Uani 1 d . .
Cl4 Cl 0.6619(7) -0.0592(6) 0.0549(6) 0.191(3) Uani 0.65 d P 1
Cl4' Cl 0.5368(11) 0.1405(11) -0.0816(10) 0.178(4) Uiso 0.35 d P 2
C80 C 0.5170(33) -0.0599(35) 0.1833(33) 0.215(17) Uani 0.50 d PU .
H80A H 0.5577(33) -0.0383(35) 0.2067(33) 0.258 Uiso 0.25 calc PR 1
H80B H 0.4547(33) -0.0005(35) 0.1440(33) 0.258 Uiso 0.25 calc PR 1
H80C H 0.5112(33) 0.0102(35) 0.1368(33) 0.258 Uiso 0.25 d PR 2
H80D H 0.5557(33) -0.0825(35) 0.2401(33) 0.258 Uiso 0.25 d PR 2
Cl5 Cl 0.5880(11) -0.1530(12) 0.1392(11) 0.255(6) Uani 0.50 d PU .
Cl6 Cl 0.5048(22) -0.1654(23) 0.2587(20) 0.229(9) Uiso 0.25 d P 1
Cl6' Cl 0.4077(27) -0.0695(27) 0.2328(24) 0.266(12) Uiso 0.25 d P 2

loop_
_atom_type_symbol
_atom_type_description
_atom_type_scat_dispersion_real
_atom_type_scat_dispersion_imag
_atom_type_scat_source
C C 0.0181 0.0091 'International Tables Vol C Tables 4.2.6.8 and 6.1.1.4'
H H 0.0000 0.0000 'International Tables Vol C Tables 4.2.6.8 and 6.1.1.4'
N N 0.0311 0.0180 'International Tables Vol C Tables 4.2.6.8 and 6.1.1.4'
O O 0.0492 0.0322 'International Tables Vol C Tables 4.2.6.8 and 6.1.1.4'
F F 0.0727 0.0534 'International Tables Vol C Tables 4.2.6.8 and 6.1.1.4'
P P 0.2955 0.4335 'International Tables Vol C Tables 4.2.6.8 and 6.1.1.4'
Cl Cl 0.3639 0.7018 'International Tables Vol C Tables 4.2.6.8 and 6.1.1.4'

loop_
_geom_angle_atom_site_label_1
_geom_angle_atom_site_label_2
_geom_angle_atom_site_label_3
_geom_angle
_geom_angle_site_symmetry_3
C32 O1 C2 119.2(3) .
O1 C2 C3 112.7(4) .
O4 C3 C2 107.7(4) .
C3 O4 C5 114.8(4) .
O4 C5 C6 115.6(4) .
O7 C6 C5 109.5(4) .
C6 O7 C8 112.7(3) .
O7 C8 C9 108.4(4) .
O10 C9 C8 107.1(4) .
C11 O10 C9 117.5(4) .
O10 C11 C12 114.8(4) .
O10 C11 C16 124.2(4) .
C12 C11 C16 121.0(4) .
C11 C12 C13 119.3(4) .
O17 C13 C12 115.7(4) .
O17 C13 C14 123.6(4) .
C12 C13 C14 120.6(4) .
C15 C14 C13 119.7(4) .
C16 C15 C14 119.7(4) .
C16 C15 C33 119.4(4) .
C14 C15 C33 120.8(4) .
C15 C16 C11 119.7(4) .
C13 O17 C18 118.3(3) .
O17 C18 C19 112.7(4) .
O20 C19 C18 111.1(4) .
C21 O20 C19 115.1(4) .
O20 C21 C22 112.6(4) .
O23 C22 C21 109.2(4) .
C24 O23 C22 113.6(4) .
O23 C24 C25 109.4(4) .
O26 C25 C24 109.0(4) .
C27 O26 C25 116.2(4) .
O26 C27 C32 116.0(4) .
O26 C27 C28 125.1(5) .
C32 C27 C28 119.0(5) .
C27 C28 C29 119.9(6) .
C30 C29 C28 120.2(5) .
C29 C30 C31 120.4(5) .
C32 C31 C30 119.0(6) .
C31 C32 C27 121.5(5) .
C31 C32 O1 123.6(5) .
C27 C32 O1 114.9(4) .
C34 C33 C15 110.5(4) .
C33 C34 C35 116.6(5) .
C40 C35 C36 117.8(4) .
C40 C35 C34 122.2(5) .
C36 C35 C34 119.9(5) .
C35 C36 C37 121.6(5) .
C36 C37 C38 120.2(5) .
C39 C38 C37 119.1(4) .
C39 C38 C41 120.1(4) .
C37 C38 C41 120.8(4) .
C38 C39 C40 119.8(5) .
C35 C40 C39 121.4(5) .
N42 C41 C38 111.4(3) .
C41 N42 C43 113.3(3) .
C44 C43 N42 111.8(3) .
C45 C44 C49 118.8(4) .
C45 C44 C43 119.1(4) .
C49 C44 C43 122.0(4) .
C44 C45 C46 121.5(4) .
C45 C46 C47 117.3(4) .
C45 C46 C50 119.7(4) .
C47 C46 C50 123.0(4) .
C48 C47 C46 122.7(4) .
C49 C48 C47 117.8(4) .
C49 C48 C54 121.3(4) .
C47 C48 C54 120.9(4) .
C48 C49 C44 121.8(4) .
C52 C50 C51 108.6(5) .
C52 C50 C53 108.9(5) .
C51 C50 C53 108.8(5) .
C52 C50 C46 112.5(4) .
C51 C50 C46 109.9(5) .
C53 C50 C46 108.0(4) .
C57 C54 C55 112.9(7) .
C57 C54 C48 109.1(5) .
C55 C54 C48 111.5(4) .
C57 C54 C56 108.1(7) .
C55 C54 C56 105.3(6) .
C48 C54 C56 109.8(5) .
F16 P10 F11 178.3(3) .
F16 P10 F15 91.5(3) .
F11 P10 F15 90.0(3) .
F16 P10 F13 89.7(3) .
F11 P10 F13 88.8(3) .
F15 P10 F13 178.5(4) .
F16 P10 F12 88.8(3) .
F11 P10 F12 92.1(4) .
F15 P10 F12 89.0(3) .
F13 P10 F12 90.2(3) .
F16 P10 F14 89.4(3) .
F11 P10 F14 89.7(4) .
F15 P10 F14 90.3(3) .
F13 P10 F14 90.5(3) .
F12 P10 F14 178.1(3) .
Cl1 C60 Cl2 121.9(12) .
Cl3 C70 Cl4' 105.8(11) .
Cl3 C70 Cl4 108.8(9) .
C70 Cl4 Cl5 148.5(8) .
C70 Cl4' Cl5 160.7(11) 2_655
Cl6 C80 Cl5 75.2(22) .
Cl6' C80 Cl5 114.7(28) .
C80 Cl5 Cl4 89.7(16) .
C80 Cl5 Cl4' 95.6(16) 2_655
C80 Cl5 Cl6 47.4(15) .
Cl4 Cl5 Cl6 134.2(11) .
C80 Cl6 Cl5 57.4(19) .

loop_
_geom_bond_atom_site_label_1
_geom_bond_atom_site_label_2
_geom_bond_distance
_geom_bond_site_symmetry_2
O1 C32 1.400(6) .
O1 C2 1.440(6) .
C2 C3 1.496(7) .
C3 O4 1.417(5) .
O4 C5 1.428(6) .
C5 C6 1.489(8) .
C6 O7 1.420(6) .
O7 C8 1.424(6) .
C8 C9 1.499(7) .
C9 O10 1.432(6) .
O10 C11 1.373(6) .
C11 C12 1.378(7) .
C11 C16 1.394(7) .
C12 C13 1.384(6) .
C13 O17 1.372(6) .
C13 C14 1.396(7) .
C14 C15 1.394(7) .
C15 C16 1.388(7) .
C15 C33 1.510(6) .
O17 C18 1.433(6) .
C18 C19 1.507(6) .
C19 O20 1.435(6) .
O20 C21 1.406(7) .
C21 C22 1.494(7) .
C22 O23 1.435(6) .
O23 C24 1.427(6) .
C24 C25 1.491(8) .
C25 O26 1.436(6) .
O26 C27 1.382(6) .
C27 C32 1.383(7) .
C27 C28 1.387(7) .
C28 C29 1.389(9) .
C29 C30 1.368(10) .
C30 C31 1.392(9) .
C31 C32 1.369(7) .
C33 C34 1.496(7) .
C34 C35 1.507(7) .
C35 C40 1.374(8) .
C35 C36 1.377(8) .
C36 C37 1.380(7) .
C37 C38 1.387(6) .
C38 C39 1.371(6) .
C38 C41 1.512(6) .
C39 C40 1.402(7) .
C41 N42 1.492(6) .
N42 C43 1.500(5) .
C43 C44 1.495(6) .
C44 C45 1.388(6) .
C44 C49 1.400(6) .
C45 C46 1.392(7) .
C46 C47 1.398(7) .
C46 C50 1.533(6) .
C47 C48 1.394(7) .
C48 C49 1.372(7) .
C48 C54 1.542(6) .
C50 C52 1.526(8) .
C50 C51 1.531(8) .
C50 C53 1.531(9) .
C54 C57 1.481(10) .
C54 C55 1.500(8) .
C54 C56 1.550(10) .
P10 F16 1.565(5) .
P10 F11 1.568(6) .
P10 F15 1.577(4) .
P10 F13 1.587(4) .
P10 F12 1.602(6) .
P10 F14 1.617(6) .
C60 Cl1 1.57(2) .
C60 Cl2 1.66(2) .
C70 Cl3 1.63(2) .
C70 Cl4' 1.92(2) .
C70 Cl4 1.93(2) .
Cl4 Cl5 2.03(2) .
Cl4' Cl5 2.03(2) 2_655
C80 Cl6 1.58(4) .
C80 Cl6' 1.69(5) .
C80 Cl5 1.81(4) .
Cl5 Cl4' 2.03(2) 2_655
Cl5 Cl6 2.07(3) .
